data_2243298
loop_
_publ_author_name
'Duruskari, Gulnara Sh.'
'Akkurt, Mehmet'
'Mammadova, Gunay Z.'
'Chyrka, Taras'
'Maharramov, Abel M.'

_publ_section_title
;
 Crystal structure and Hirshfeld surface analysis of
 (<i>E</i>)-3-(benzylideneamino)-5-phenylthiazolidin-2-iminium bromide
;
_journal_coeditor_code RZ5269
_journal_issue 3
_journal_name_full 'Acta Crystallographica Section E'
_journal_page_first 427
_journal_page_last 431
_journal_paper_doi 10.1107/S2056989020001899
_journal_volume 76
_journal_year 2020
_chemical_formula_iupac 'C16 H16 N3 S +, Br -'
_chemical_formula_moiety 'C16 H16 N3 S +, Br -'
_chemical_formula_sum 'C16 H16 Br N3 S'
_chemical_formula_weight 362.29
_chemical_name_systematic
;
(<i>E</i>)-3-(Benzylideneamino)-5-phenylthiazolidin-2-iminium bromide
;
_space_group_crystal_system monoclinic
_space_group_IT_number 14
_space_group_name_Hall '-P 2ybc'
_space_group_name_H-M_alt 'P 1 21/c 1'
_atom_sites_solution_hydrogens mixed
_atom_sites_solution_primary direct
_atom_sites_solution_secondary difmap
_audit_creation_method SHELXL-2016/6
_cell_angle_alpha 90
_cell_angle_beta 93.910(16)
_cell_angle_gamma 90
_cell_formula_units_Z 4
_cell_length_a 12.138(8)
_cell_length_b 8.336(5)
_cell_length_c 15.872(9)
_cell_measurement_reflns_used 9891
_cell_measurement_temperature 296(2)
_cell_measurement_theta_max 26.39
_cell_measurement_theta_min 2.76
_cell_volume 1602.2(17)
_computing_cell_refinement
;
SAINT (Bruker, 2003)
;
_computing_data_collection
;
APEX2 (Bruker, 2003)
;
_computing_data_reduction
;
SAINT (Bruker, 2003)
;
_computing_molecular_graphics
;
SHELXTL (Sheldrick, 2008)
;
_computing_publication_material
;
SHELXTL (Sheldrick, 2008)
;
_computing_structure_refinement
;
SHELXL2016 (Sheldrick, 2015b)
;
_computing_structure_solution
;
SHELXT2014 (Sheldrick, 2015a)
;
_diffrn_ambient_temperature 296(2)
_diffrn_measured_fraction_theta_full 0.996
_diffrn_measured_fraction_theta_max 0.994
_diffrn_measurement_device_type 'Bruker APEXII CCD'
_diffrn_measurement_method '\f and \w scans'
_diffrn_radiation_type MoK\a
_diffrn_radiation_wavelength 0.71073
_diffrn_reflns_av_R_equivalents 0.0486
_diffrn_reflns_av_unetI/netI 0.0263
_diffrn_reflns_limit_h_max 15
_diffrn_reflns_limit_h_min -15
_diffrn_reflns_limit_k_max 10
_diffrn_reflns_limit_k_min -10
_diffrn_reflns_limit_l_max 18
_diffrn_reflns_limit_l_min -19
_diffrn_reflns_number 23979
_diffrn_reflns_theta_full 25.242
_diffrn_reflns_theta_max 26.544
_diffrn_reflns_theta_min 2.573
_exptl_absorpt_coefficient_mu 2.692
_exptl_absorpt_correction_T_max 0.713
_exptl_absorpt_correction_T_min 0.582
_exptl_absorpt_correction_type multi-scan
_exptl_absorpt_process_details
;
(SADABS; Bruker, 2003)
;
_exptl_crystal_colour colourless
_exptl_crystal_density_diffrn 1.502
_exptl_crystal_description plate
_exptl_crystal_F_000 736
_exptl_crystal_size_max 0.210
_exptl_crystal_size_mid 0.180
_exptl_crystal_size_min 0.130
_refine_diff_density_max 0.736
_refine_diff_density_min -0.600
_refine_ls_extinction_method none
_refine_ls_goodness_of_fit_ref 1.055
_refine_ls_hydrogen_treatment constr
_refine_ls_matrix_type full
_refine_ls_number_parameters 190
_refine_ls_number_reflns 3314
_refine_ls_number_restraints 12
_refine_ls_restrained_S_all 1.075
_refine_ls_R_factor_all 0.0518
_refine_ls_R_factor_gt 0.0397
_refine_ls_shift/su_max 0.000
_refine_ls_shift/su_mean 0.000
_refine_ls_structure_factor_coef Fsqd
_refine_ls_weighting_details 'w=1/[\s^2^(Fo^2^)+(0.0521P)^2^+1.4845P] where P=(Fo^2^+2Fc^2^)/3'
_refine_ls_weighting_scheme calc
_refine_ls_wR_factor_gt 0.1010
_refine_ls_wR_factor_ref 0.1107
_reflns_number_gt 2742
_reflns_number_total 3314
_reflns_threshold_expression 'I > 2\s(I)'
_cod_data_source_file rz5269sup1.cif
_cod_data_source_block I
_cod_original_cell_volume 1602.3(17)
_cod_original_sg_symbol_H-M 'P 21/c'
_cod_database_code 2243298
_shelx_space_group_comment
;
The symmetry employed for this shelxl refinement is uniquely defined
by the following loop, which should always be used as a source of
symmetry information in preference to the above space-group names.
They are only intended as comments.
;
_shelx_estimated_absorpt_t_min 0.602
_shelx_estimated_absorpt_t_max 0.721

loop_
_space_group_symop_operation_xyz
'x, y, z'
'-x, y+1/2, -z+1/2'
'-x, -y, -z'
'x, -y-1/2, z-1/2'

loop_
_atom_site_type_symbol
_atom_site_label
_atom_site_fract_x
_atom_site_fract_y
_atom_site_fract_z
_atom_site_U_iso_or_equiv
_atom_site_adp_type
_atom_site_calc_flag
_atom_site_occupancy
_atom_site_disorder_assembly
_atom_site_disorder_group
Br Br1 0.36371(3) 0.40930(5) 0.77766(2) 0.05996(15) Uani d 1 . .
S S1 0.27771(6) 0.50993(10) 0.55109(5) 0.0478(2) Uani d 1 . .
N N1 0.52247(19) 0.7685(3) 0.49030(15) 0.0411(5) Uani d 1 . .
N N2 0.42403(19) 0.6853(3) 0.48814(15) 0.0438(5) Uani d 1 . .
N N3 0.4551(2) 0.6390(3) 0.63168(16) 0.0500(6) Uani d 1 . .
H H3A 0.431514 0.589059 0.677388 0.060 Uiso d 1 . .
H H3B 0.509254 0.711959 0.640888 0.060 Uiso d 1 . .
C C1 0.3432(2) 0.6653(4) 0.41558(19) 0.0467(7) Uani d 1 . .
H H1A 0.380449 0.651339 0.363896 0.056 Uiso calc 1 . .
H H1B 0.295261 0.758163 0.409430 0.056 Uiso calc 1 . .
C C2 0.2763(3) 0.5140(4) 0.4348(2) 0.0489(7) Uani d 1 . .
H H2A 0.315568 0.419380 0.415778 0.059 Uiso calc 1 . .
C C3 0.3971(2) 0.6205(3) 0.56063(18) 0.0412(6) Uani d 1 . .
C C4 0.5460(2) 0.8450(4) 0.42487(19) 0.0440(6) Uani d 1 . .
H H4A 0.495374 0.850348 0.378264 0.053 Uiso calc 1 . .
C C5 0.6520(2) 0.9241(3) 0.42299(14) 0.0416(6) Uani d 1 . .
C C6 0.7284(2) 0.9221(4) 0.49283(19) 0.0513(7) Uani d 1 . .
H H6A 0.710541 0.874346 0.543049 0.062 Uiso calc 1 . .
C C7 0.8319(2) 0.9924(4) 0.4867(2) 0.0663(10) Uani d 1 . .
H H7A 0.883751 0.988871 0.532539 0.080 Uiso calc 1 . .
C C8 0.8581(3) 1.0679(4) 0.41226(19) 0.0652(10) Uani d 1 . .
H H8A 0.927072 1.114885 0.408687 0.078 Uiso calc 1 . .
C C9 0.7808(2) 1.0730(4) 0.3432(2) 0.0651(10) Uani d 1 . .
H H9A 0.797532 1.124866 0.293831 0.078 Uiso calc 1 . .
C C10 0.6782(2) 0.9998(4) 0.34862(17) 0.0551(8) Uani d 1 . .
H H10A 0.626928 1.001586 0.302329 0.066 Uiso calc 1 . .
C C11 0.1609(2) 0.5115(3) 0.39571(17) 0.0446(6) Uani d 1 . .
C C12 0.1299(2) 0.3891(4) 0.3387(2) 0.0613(9) Uani d 1 . .
H H12A 0.180793 0.310914 0.325946 0.074 Uiso calc 1 . .
C C13 0.0225(2) 0.3838(5) 0.3009(2) 0.0690(10) Uani d 1 . .
H H13A 0.002162 0.302592 0.262799 0.083 Uiso calc 1 . .
C C14 -0.0538(3) 0.5001(4) 0.3205(2) 0.0661(10) Uani d 1 . .
H H14A -0.124515 0.498545 0.293897 0.079 Uiso calc 1 . .
C C15 -0.0251(3) 0.6186(4) 0.3794(2) 0.0683(10) Uani d 1 . .
H H15A -0.076995 0.693888 0.394077 0.082 Uiso calc 1 . .
C C16 0.0820(2) 0.6235(4) 0.4163(2) 0.0631(9) Uani d 1 . .
H H16A 0.101386 0.703134 0.455623 0.076 Uiso calc 1 . .

loop_
_atom_site_aniso_label
_atom_site_aniso_U_11
_atom_site_aniso_U_22
_atom_site_aniso_U_33
_atom_site_aniso_U_12
_atom_site_aniso_U_13
_atom_site_aniso_U_23
Br1 0.0594(2) 0.0700(3) 0.0489(2) -0.01088(16) -0.00776(15) 0.01409(15)
S1 0.0461(4) 0.0511(4) 0.0467(4) -0.0073(3) 0.0065(3) 0.0068(3)
N1 0.0379(12) 0.0421(13) 0.0432(13) -0.0028(10) 0.0028(10) 0.0008(10)
N2 0.0387(12) 0.0496(14) 0.0429(13) -0.0054(10) 0.0013(10) 0.0085(11)
N3 0.0544(15) 0.0552(15) 0.0405(13) -0.0076(12) 0.0042(11) 0.0037(11)
C1 0.0426(15) 0.0550(17) 0.0418(15) -0.0053(13) -0.0020(12) 0.0096(13)
C2 0.0471(16) 0.0482(17) 0.0515(17) -0.0002(13) 0.0038(13) -0.0012(14)
C3 0.0406(14) 0.0414(14) 0.0419(15) 0.0029(11) 0.0062(12) 0.0012(12)
C4 0.0436(15) 0.0431(15) 0.0449(15) -0.0018(12) 0.0005(12) 0.0055(12)
C5 0.0422(15) 0.0334(14) 0.0497(16) -0.0004(11) 0.0063(12) -0.0022(12)
C6 0.0536(18) 0.0424(16) 0.0566(18) -0.0077(13) -0.0055(15) 0.0040(14)
C7 0.053(2) 0.055(2) 0.087(3) -0.0103(16) -0.0162(18) -0.0012(19)
C8 0.0486(19) 0.059(2) 0.089(3) -0.0127(16) 0.0169(19) -0.0111(19)
C9 0.070(2) 0.068(2) 0.059(2) -0.0205(19) 0.0244(18) -0.0054(17)
C10 0.059(2) 0.060(2) 0.0468(17) -0.0132(16) 0.0068(15) -0.0005(15)
C11 0.0407(15) 0.0474(16) 0.0457(15) -0.0051(12) 0.0039(12) 0.0059(13)
C12 0.061(2) 0.059(2) 0.065(2) 0.0023(16) 0.0165(17) -0.0059(17)
C13 0.063(2) 0.082(3) 0.061(2) -0.022(2) 0.0058(18) -0.0193(19)
C14 0.054(2) 0.083(3) 0.061(2) -0.0111(19) 0.0019(17) 0.010(2)
C15 0.055(2) 0.062(2) 0.088(3) 0.0063(17) 0.0043(19) 0.007(2)
C16 0.060(2) 0.0477(18) 0.083(3) -0.0009(15) 0.0096(18) -0.0116(17)

loop_
_atom_type_symbol
_atom_type_description
_atom_type_scat_dispersion_real
_atom_type_scat_dispersion_imag
_atom_type_scat_source
C C 0.0033 0.0016 'International Tables Vol C Tables 4.2.6.8 and 6.1.1.4'
H H 0.0000 0.0000 'International Tables Vol C Tables 4.2.6.8 and 6.1.1.4'
Br Br -0.2901 2.4595 'International Tables Vol C Tables 4.2.6.8 and 6.1.1.4'
N N 0.0061 0.0033 'International Tables Vol C Tables 4.2.6.8 and 6.1.1.4'
S S 0.1246 0.1234 'International Tables Vol C Tables 4.2.6.8 and 6.1.1.4'

loop_
_geom_angle_atom_site_label_1
_geom_angle_atom_site_label_2
_geom_angle_atom_site_label_3
_geom_angle_site_symmetry_1
_geom_angle_site_symmetry_3
_geom_angle
_geom_angle_publ_flag
C3 S1 C2 . . 91.65(14) ?
C4 N1 N2 . . 118.4(2) ?
C3 N2 N1 . . 116.4(2) ?
C3 N2 C1 . . 116.2(2) ?
N1 N2 C1 . . 127.4(2) ?
C3 N3 H3A . . 117.5 ?
C3 N3 H3B . . 124.6 ?
H3A N3 H3B . . 116.8 ?
N2 C1 C2 . . 105.7(2) ?
N2 C1 H1A . . 110.6 ?
C2 C1 H1A . . 110.6 ?
N2 C1 H1B . . 110.6 ?
C2 C1 H1B . . 110.6 ?
H1A C1 H1B . . 108.7 ?
C11 C2 C1 . . 114.9(3) ?
C11 C2 S1 . . 111.1(2) ?
C1 C2 S1 . . 104.1(2) ?
C11 C2 H2A . . 108.8 ?
C1 C2 H2A . . 108.8 ?
S1 C2 H2A . . 108.8 ?
N3 C3 N2 . . 123.5(3) ?
N3 C3 S1 . . 123.1(2) ?
N2 C3 S1 . . 113.4(2) ?
N1 C4 C5 . . 119.7(3) ?
N1 C4 H4A . . 120.1 ?
C5 C4 H4A . . 120.1 ?
C10 C5 C6 . . 120.0(3) ?
C10 C5 C4 . . 118.6(2) ?
C6 C5 C4 . . 121.4(2) ?
C7 C6 C5 . . 119.5(3) ?
C7 C6 H6A . . 120.3 ?
C5 C6 H6A . . 120.3 ?
C8 C7 C6 . . 120.5(3) ?
C8 C7 H7A . . 119.8 ?
C6 C7 H7A . . 119.8 ?
C9 C8 C7 . . 120.0(3) ?
C9 C8 H8A . . 120.0 ?
C7 C8 H8A . . 120.0 ?
C8 C9 C10 . . 119.6(3) ?
C8 C9 H9A . . 120.2 ?
C10 C9 H9A . . 120.2 ?
C9 C10 C5 . . 120.4(3) ?
C9 C10 H10A . . 119.8 ?
C5 C10 H10A . . 119.8 ?
C16 C11 C12 . . 118.8(3) ?
C16 C11 C2 . . 122.2(2) ?
C12 C11 C2 . . 118.9(2) ?
C13 C12 C11 . . 120.2(3) ?
C13 C12 H12A . . 119.9 ?
C11 C12 H12A . . 119.9 ?
C14 C13 C12 . . 119.9(3) ?
C14 C13 H13A . . 120.1 ?
C12 C13 H13A . . 120.1 ?
C15 C14 C13 . . 120.4(3) ?
C15 C14 H14A . . 119.8 ?
C13 C14 H14A . . 119.8 ?
C14 C15 C16 . . 119.3(3) ?
C14 C15 H15A . . 120.3 ?
C16 C15 H15A . . 120.3 ?
C15 C16 C11 . . 121.3(3) ?
C15 C16 H16A . . 119.3 ?
C11 C16 H16A . . 119.3 ?

loop_
_geom_bond_atom_site_label_1
_geom_bond_atom_site_label_2
_geom_bond_site_symmetry_2
_geom_bond_distance
_geom_bond_publ_flag
S1 C3 . 1.716(3) ?
S1 C2 . 1.844(3) ?
N1 C4 . 1.268(4) ?
N1 N2 . 1.380(3) ?
N2 C3 . 1.332(4) ?
N2 C1 . 1.470(4) ?
N3 C3 . 1.297(4) ?
N3 H3A . 0.9000 ?
N3 H3B . 0.9001 ?
C1 C2 . 1.542(4) ?
C1 H1A . 0.9700 ?
C1 H1B . 0.9700 ?
C2 C11 . 1.493(4) ?
C2 H2A . 0.9800 ?
C4 C5 . 1.447(4) ?
C4 H4A . 0.9300 ?
C5 C10 . 1.3944(19) ?
C5 C6 . 1.396(2) ?
C6 C7 . 1.395(2) ?
C6 H6A . 0.9300 ?
C7 C8 . 1.394(2) ?
C7 H7A . 0.9300 ?
C8 C9 . 1.394(2) ?
C8 H8A . 0.9300 ?
C9 C10 . 1.394(2) ?
C9 H9A . 0.9300 ?
C10 H10A . 0.9300 ?
C11 C16 . 1.392(2) ?
C11 C12 . 1.398(2) ?
C12 C13 . 1.397(2) ?
C12 H12A . 0.9300 ?
C13 C14 . 1.391(2) ?
C13 H13A . 0.9300 ?
C14 C15 . 1.389(2) ?
C14 H14A . 0.9300 ?
C15 C16 . 1.390(2) ?
C15 H15A . 0.9300 ?
C16 H16A . 0.9300 ?

loop_
_geom_hbond_atom_site_label_D
_geom_hbond_atom_site_label_H
_geom_hbond_atom_site_label_A
_geom_hbond_site_symmetry_A
_geom_hbond_distance_DH
_geom_hbond_distance_HA
_geom_hbond_distance_DA
_geom_hbond_angle_DHA
N3 H3A Br1 . 0.90 2.37 3.258(3) 167.5
N3 H3B Br1 2_656 0.90 2.55 3.399(3) 158.3

loop_
_geom_torsion_atom_site_label_1
_geom_torsion_atom_site_label_2
_geom_torsion_atom_site_label_3
_geom_torsion_atom_site_label_4
_geom_torsion_site_symmetry_1
_geom_torsion_site_symmetry_2
_geom_torsion_site_symmetry_3
_geom_torsion_site_symmetry_4
_geom_torsion
_geom_torsion_publ_flag
C4 N1 N2 C3 . . . . -173.3(3) ?
C4 N1 N2 C1 . . . . 4.2(4) ?
C3 N2 C1 C2 . . . . -24.6(4) ?
N1 N2 C1 C2 . . . . 157.9(3) ?
N2 C1 C2 C11 . . . . 151.9(3) ?
N2 C1 C2 S1 . . . . 30.1(3) ?
C3 S1 C2 C11 . . . . -148.7(2) ?
C3 S1 C2 C1 . . . . -24.5(2) ?
N1 N2 C3 N3 . . . . 3.6(4) ?
C1 N2 C3 N3 . . . . -174.1(3) ?
N1 N2 C3 S1 . . . . -176.5(2) ?
C1 N2 C3 S1 . . . . 5.8(3) ?
C2 S1 C3 N3 . . . . -168.0(3) ?
C2 S1 C3 N2 . . . . 12.1(2) ?
N2 N1 C4 C5 . . . . -175.7(3) ?
N1 C4 C5 C10 . . . . 176.5(3) ?
N1 C4 C5 C6 . . . . -1.9(5) ?
C10 C5 C6 C7 . . . . -1.8(5) ?
C4 C5 C6 C7 . . . . 176.5(3) ?
C5 C6 C7 C8 . . . . 1.7(5) ?
C6 C7 C8 C9 . . . . -0.3(6) ?
C7 C8 C9 C10 . . . . -1.1(6) ?
C8 C9 C10 C5 . . . . 1.0(6) ?
C6 C5 C10 C9 . . . . 0.4(5) ?
C4 C5 C10 C9 . . . . -177.9(3) ?
C1 C2 C11 C16 . . . . -63.2(4) ?
S1 C2 C11 C16 . . . . 54.7(4) ?
C1 C2 C11 C12 . . . . 119.2(3) ?
S1 C2 C11 C12 . . . . -122.9(3) ?
C16 C11 C12 C13 . . . . 2.5(5) ?
C2 C11 C12 C13 . . . . -179.9(3) ?
C11 C12 C13 C14 . . . . -0.4(6) ?
C12 C13 C14 C15 . . . . -2.1(6) ?
C13 C14 C15 C16 . . . . 2.5(6) ?
C14 C15 C16 C11 . . . . -0.3(6) ?
C12 C11 C16 C15 . . . . -2.1(6) ?
C2 C11 C16 C15 . . . . -179.7(3) ?

_cod_database_fobs_code 2243298
